data_1540743
loop_
_publ_author_name
'Phatake, Ravindra S.'
'Patel, Pitambar'
'Ramana, Chepuri V.'

_publ_section_title
;
 Ir(III)-Catalyzed Synthesis of Isoquinoline N-Oxides from Aryloxime and
 \a-Diazocarbonyl Compounds.
;
_journal_issue 2
_journal_name_full 'Organic letters'
_journal_page_first 292
_journal_page_last 295
_journal_paper_doi 10.1021/acs.orglett.5b03462
_journal_volume 18
_journal_year 2016
_chemical_formula_moiety 'C15 H20 N O5 P'
_chemical_formula_sum 'C15 H20 N O5 P'
_chemical_formula_weight 325.29
_chemical_name_systematic
; 
 ? 
;
_space_group_IT_number 14
_symmetry_cell_setting monoclinic
_symmetry_space_group_name_Hall '-P 2ybc'
_symmetry_space_group_name_H-M 'P 1 21/c 1'
_atom_sites_solution_hydrogens geom
_atom_sites_solution_primary direct
_atom_sites_solution_secondary difmap
_audit_creation_method SHELXL-97
_cell_angle_alpha 90.00
_cell_angle_beta 119.122(3)
_cell_angle_gamma 90.00
_cell_formula_units_Z 4
_cell_length_a 9.3895(5)
_cell_length_b 11.8119(6)
_cell_length_c 16.7592(8)
_cell_measurement_reflns_used 9865
_cell_measurement_temperature 296(2)
_cell_measurement_theta_max 27.89
_cell_measurement_theta_min 2.68
_cell_volume 1623.76(15)
_computing_cell_refinement 'Bruker SAINT'
_computing_data_collection 'Bruker APEX2'
_computing_data_reduction 'Bruker SAINT'
_computing_molecular_graphics 'Bruker SHELXTL'
_computing_publication_material 'Bruker SHELXTL'
_computing_structure_refinement 'SHELXL-97 (Sheldrick, 2008)'
_computing_structure_solution 'SHELXS-97 (Sheldrick, 2008)'
_diffrn_ambient_temperature 296(2)
_diffrn_measured_fraction_theta_full 0.995
_diffrn_measured_fraction_theta_max 0.995
_diffrn_measurement_device_type 'Bruker APEX-II CCD'
_diffrn_measurement_method '\f and \w scans'
_diffrn_radiation_monochromator graphite
_diffrn_radiation_source 'fine-focus sealed tube'
_diffrn_radiation_type MoK\a
_diffrn_radiation_wavelength 0.71073
_diffrn_reflns_av_R_equivalents 0.0448
_diffrn_reflns_av_sigmaI/netI 0.0249
_diffrn_reflns_limit_h_max 11
_diffrn_reflns_limit_h_min -11
_diffrn_reflns_limit_k_max 14
_diffrn_reflns_limit_k_min -14
_diffrn_reflns_limit_l_max 19
_diffrn_reflns_limit_l_min -19
_diffrn_reflns_number 25469
_diffrn_reflns_theta_full 24.99
_diffrn_reflns_theta_max 24.99
_diffrn_reflns_theta_min 2.68
_exptl_absorpt_coefficient_mu 0.191
_exptl_absorpt_correction_T_max 0.9811
_exptl_absorpt_correction_T_min 0.9378
_exptl_absorpt_correction_type multi-scan
_exptl_absorpt_process_details SADABS(BRUKER,2006)
_exptl_crystal_colour colourless
_exptl_crystal_density_diffrn 1.331
_exptl_crystal_density_method 'not measured'
_exptl_crystal_description needle
_exptl_crystal_F_000 688
_exptl_crystal_size_max 0.34
_exptl_crystal_size_mid 0.25
_exptl_crystal_size_min 0.10
_refine_diff_density_max 1.332
_refine_diff_density_min -0.545
_refine_diff_density_rms 0.074
_refine_ls_extinction_method none
_refine_ls_goodness_of_fit_ref 1.178
_refine_ls_hydrogen_treatment constr
_refine_ls_matrix_type full
_refine_ls_number_parameters 203
_refine_ls_number_reflns 2848
_refine_ls_number_restraints 0
_refine_ls_restrained_S_all 1.178
_refine_ls_R_factor_all 0.0829
_refine_ls_R_factor_gt 0.0789
_refine_ls_shift/su_max 0.000
_refine_ls_shift/su_mean 0.000
_refine_ls_structure_factor_coef Fsqd
_refine_ls_weighting_details 'calc w=1/[\s^2^(Fo^2^)+(0.0165P)^2^+5.8043P] where P=(Fo^2^+2Fc^2^)/3'
_refine_ls_weighting_scheme calc
_refine_ls_wR_factor_gt 0.1551
_refine_ls_wR_factor_ref 0.1573
_reflns_number_gt 2691
_reflns_number_total 2848
_reflns_threshold_expression >2sigma(I)
_cod_data_source_file ol5b03462_si_003.cif
_cod_data_source_block mo_spm_02_0m
_cod_depositor_comments
;
The following automatic conversions were performed:

'_exptl_absorpt_correction_type' value 'MULTI-SCAN' changed to
'multi-scan' according to
/usr/data/users/saulius/crontab/automatic-downloads/rss-feeds/ACS/lib/dictionaries/cif_core.dic
dictionary named 'cif_core.dic' version 2.4.2 from 2011-04-26.

Automatic conversion script
Id: cif_fix_values 4268 2015-11-12 08:31:59Z antanas 

 Adding full bibliography for 1540743--1540745.cif.
;
_cod_original_cell_volume 1623.76(14)
_cod_original_sg_symbol_H-M P2(1)/c
_cod_database_code 1540743

loop_
_symmetry_equiv_pos_as_xyz
'x, y, z'
'-x, y+1/2, -z+1/2'
'-x, -y, -z'
'x, -y-1/2, z-1/2'

loop_
_atom_site_label
_atom_site_type_symbol
_atom_site_fract_x
_atom_site_fract_y
_atom_site_fract_z
_atom_site_U_iso_or_equiv
_atom_site_adp_type
_atom_site_occupancy
_atom_site_symmetry_multiplicity
_atom_site_calc_flag
_atom_site_refinement_flags
P P 0.90568(11) 0.27643(8) 0.32803(6) 0.0199(3) Uani 1 1 d .
O1 O 1.1540(3) 0.1847(2) 0.49899(17) 0.0284(6) Uani 1 1 d .
O2 O 0.7261(4) 0.5742(3) 0.5136(2) 0.0473(8) Uani 1 1 d .
H2 H 0.8025 0.6023 0.5590 0.071 Uiso 1 1 calc R
O3 O 1.0401(3) 0.3391(2) 0.32690(17) 0.0265(6) Uani 1 1 d .
O4 O 0.7302(3) 0.3198(2) 0.25899(17) 0.0324(7) Uani 1 1 d .
O5 O 0.8953(3) 0.1485(2) 0.30101(17) 0.0261(6) Uani 1 1 d .
N N 0.7452(5) 0.4587(3) 0.5158(3) 0.0459(10) Uani 1 1 d .
C1 C 0.9047(4) 0.2900(3) 0.4350(2) 0.0201(7) Uani 1 1 d .
H1 H 0.8979 0.3709 0.4458 0.024 Uiso 1 1 calc R
C2 C 1.0651(4) 0.2452(3) 0.5139(2) 0.0220(8) Uani 1 1 d .
C3 C 1.0976(5) 0.2756(4) 0.6063(2) 0.0286(9) Uani 1 1 d .
H3 H 1.0192 0.3254 0.6116 0.034 Uiso 1 1 calc R
C4 C 1.2737(5) 0.2854(5) 0.6783(3) 0.0460(12) Uani 1 1 d .
H4A H 1.3554 0.2742 0.6594 0.055 Uiso 1 1 calc R
H4B H 1.3017 0.3416 0.7258 0.055 Uiso 1 1 calc R
C5 C 1.1816(5) 0.1869(4) 0.6793(3) 0.0407(11) Uani 1 1 d .
H5A H 1.1525 0.1822 0.7273 0.049 Uiso 1 1 calc R
H5B H 1.2062 0.1148 0.6610 0.049 Uiso 1 1 calc R
C6 C 0.7610(4) 0.2315(3) 0.4361(2) 0.0207(7) Uani 1 1 d .
C7 C 0.6310(4) 0.2906(3) 0.4348(2) 0.0225(8) Uani 1 1 d .
C8 C 0.5001(4) 0.2302(3) 0.4304(2) 0.0269(8) Uani 1 1 d .
H8 H 0.4122 0.2694 0.4279 0.032 Uiso 1 1 calc R
C9 C 0.4981(5) 0.1136(4) 0.4296(3) 0.0317(9) Uani 1 1 d .
H9 H 0.4096 0.0746 0.4267 0.038 Uiso 1 1 calc R
C10 C 0.6286(5) 0.0550(3) 0.4334(3) 0.0327(9) Uani 1 1 d .
H10 H 0.6291 -0.0238 0.4337 0.039 Uiso 1 1 calc R
C11 C 0.7585(5) 0.1139(3) 0.4366(3) 0.0282(9) Uani 1 1 d .
H11 H 0.8461 0.0740 0.4391 0.034 Uiso 1 1 calc R
C12 C 0.6258(4) 0.4164(3) 0.4384(3) 0.0274(9) Uani 1 1 d .
C13 C 0.4901(6) 0.4772(4) 0.3617(4) 0.0516(13) Uani 1 1 d .
H13A H 0.4902 0.5551 0.3782 0.077 Uiso 1 1 calc R
H13B H 0.3883 0.4428 0.3485 0.077 Uiso 1 1 calc R
H13C H 0.5038 0.4732 0.3086 0.077 Uiso 1 1 calc R
C14 C 1.0311(5) 0.0850(4) 0.3063(3) 0.0365(10) Uani 1 1 d .
H14A H 1.1118 0.1363 0.3080 0.055 Uiso 1 1 calc R
H14B H 0.9936 0.0369 0.2537 0.055 Uiso 1 1 calc R
H14C H 1.0780 0.0394 0.3606 0.055 Uiso 1 1 calc R
C15 C 0.6754(5) 0.3106(4) 0.1619(3) 0.0401(11) Uani 1 1 d .
H15A H 0.7406 0.3589 0.1464 0.060 Uiso 1 1 calc R
H15B H 0.5632 0.3332 0.1278 0.060 Uiso 1 1 calc R
H15C H 0.6862 0.2336 0.1473 0.060 Uiso 1 1 calc R

loop_
_atom_site_aniso_label
_atom_site_aniso_U_11
_atom_site_aniso_U_22
_atom_site_aniso_U_33
_atom_site_aniso_U_23
_atom_site_aniso_U_13
_atom_site_aniso_U_12
P 0.0231(5) 0.0216(5) 0.0163(4) 0.0015(4) 0.0105(4) 0.0015(4)
O1 0.0285(14) 0.0318(15) 0.0246(14) 0.0008(11) 0.0126(12) 0.0070(12)
O2 0.0447(19) 0.0385(18) 0.056(2) -0.0024(15) 0.0226(16) -0.0009(15)
O3 0.0334(15) 0.0271(14) 0.0255(13) -0.0013(11) 0.0194(12) -0.0040(11)
O4 0.0292(15) 0.0445(17) 0.0209(13) 0.0079(12) 0.0101(12) 0.0109(13)
O5 0.0291(14) 0.0253(14) 0.0257(13) -0.0053(11) 0.0147(11) -0.0021(11)
N 0.061(3) 0.0269(19) 0.081(3) -0.0143(19) 0.060(2) -0.0051(18)
C1 0.0253(18) 0.0196(17) 0.0189(17) 0.0013(14) 0.0136(15) 0.0034(15)
C2 0.0239(18) 0.0207(18) 0.0206(18) 0.0013(14) 0.0103(15) -0.0007(15)
C3 0.029(2) 0.039(2) 0.0188(18) -0.0020(16) 0.0117(16) 0.0039(17)
C4 0.033(2) 0.078(4) 0.024(2) -0.012(2) 0.0111(18) -0.012(2)
C5 0.042(2) 0.057(3) 0.026(2) 0.013(2) 0.0178(19) 0.012(2)
C6 0.0211(17) 0.0257(19) 0.0147(16) 0.0016(14) 0.0083(14) 0.0015(15)
C7 0.0261(18) 0.028(2) 0.0112(16) -0.0017(14) 0.0071(14) 0.0005(16)
C8 0.0217(18) 0.040(2) 0.0181(17) 0.0040(16) 0.0094(15) 0.0061(17)
C9 0.027(2) 0.039(2) 0.029(2) 0.0094(18) 0.0131(17) -0.0035(18)
C10 0.037(2) 0.027(2) 0.035(2) 0.0095(17) 0.0183(19) 0.0010(18)
C11 0.033(2) 0.027(2) 0.0280(19) 0.0079(16) 0.0175(17) 0.0052(17)
C12 0.0183(18) 0.032(2) 0.0271(19) -0.0145(17) 0.0076(16) -0.0030(16)
C13 0.039(3) 0.021(2) 0.072(3) -0.002(2) 0.010(2) 0.0021(19)
C14 0.045(3) 0.029(2) 0.047(3) -0.0073(19) 0.031(2) 0.0041(19)
C15 0.037(2) 0.056(3) 0.0191(19) 0.0111(19) 0.0075(17) 0.003(2)

loop_
_atom_type_symbol
_atom_type_description
_atom_type_scat_dispersion_real
_atom_type_scat_dispersion_imag
_atom_type_scat_source
C C 0.0033 0.0016 'International Tables Vol C Tables 4.2.6.8 and 6.1.1.4'
H H 0.0000 0.0000 'International Tables Vol C Tables 4.2.6.8 and 6.1.1.4'
N N 0.0061 0.0033 'International Tables Vol C Tables 4.2.6.8 and 6.1.1.4'
O O 0.0106 0.0060 'International Tables Vol C Tables 4.2.6.8 and 6.1.1.4'
P P 0.1023 0.0942 'International Tables Vol C Tables 4.2.6.8 and 6.1.1.4'

loop_
_geom_angle_atom_site_label_1
_geom_angle_atom_site_label_2
_geom_angle_atom_site_label_3
_geom_angle
O3 P O5 114.50(15)
O3 P O4 115.21(16)
O5 P O4 101.92(15)
O3 P C1 112.77(16)
O5 P C1 110.07(15)
O4 P C1 101.10(15)
N O2 H2 109.5
C15 O4 P 118.3(3)
C14 O5 P 123.7(2)
C12 N O2 108.0(4)
C6 C1 C2 109.7(3)
C6 C1 P 113.8(2)
C2 C1 P 110.3(2)
C6 C1 H1 107.6
C2 C1 H1 107.6
P C1 H1 107.6
O1 C2 C3 123.4(3)
O1 C2 C1 120.7(3)
C3 C2 C1 115.9(3)
C2 C3 C4 116.5(3)
C2 C3 C5 116.3(3)
C4 C3 C5 57.7(3)
C2 C3 H3 117.6
C4 C3 H3 117.6
C5 C3 H3 117.6
C5 C4 C3 61.3(3)
C5 C4 H4A 117.6
C3 C4 H4A 117.6
C5 C4 H4B 117.6
C3 C4 H4B 117.6
H4A C4 H4B 114.7
C4 C5 C3 60.9(3)
C4 C5 H5A 117.7
C3 C5 H5A 117.7
C4 C5 H5B 117.7
C3 C5 H5B 117.7
H5A C5 H5B 114.8
C11 C6 C7 118.8(3)
C11 C6 C1 118.1(3)
C7 C6 C1 123.0(3)
C8 C7 C6 119.1(3)
C8 C7 C12 117.9(3)
C6 C7 C12 122.9(3)
C9 C8 C7 121.4(4)
C9 C8 H8 119.3
C7 C8 H8 119.3
C8 C9 C10 119.5(4)
C8 C9 H9 120.3
C10 C9 H9 120.3
C11 C10 C9 119.7(4)
C11 C10 H10 120.1
C9 C10 H10 120.1
C10 C11 C6 121.4(4)
C10 C11 H11 119.3
C6 C11 H11 119.3
N C12 C13 128.6(4)
N C12 C7 112.7(3)
C13 C12 C7 118.6(3)
C12 C13 H13A 109.5
C12 C13 H13B 109.5
H13A C13 H13B 109.5
C12 C13 H13C 109.5
H13A C13 H13C 109.5
H13B C13 H13C 109.5
O5 C14 H14A 109.5
O5 C14 H14B 109.5
H14A C14 H14B 109.5
O5 C14 H14C 109.5
H14A C14 H14C 109.5
H14B C14 H14C 109.5
O4 C15 H15A 109.5
O4 C15 H15B 109.5
H15A C15 H15B 109.5
O4 C15 H15C 109.5
H15A C15 H15C 109.5
H15B C15 H15C 109.5

loop_
_geom_bond_atom_site_label_1
_geom_bond_atom_site_label_2
_geom_bond_distance
P O3 1.472(3)
P O5 1.567(3)
P O4 1.569(3)
P C1 1.805(3)
O1 C2 1.213(4)
O2 N 1.374(5)
O2 H2 0.8200
O4 C15 1.453(5)
O5 C14 1.445(5)
N C12 1.332(5)
C1 C6 1.524(5)
C1 C2 1.535(5)
C1 H1 0.9800
C2 C3 1.470(5)
C3 C4 1.504(5)
C3 C5 1.509(6)
C3 H3 0.9800
C4 C5 1.454(7)
C4 H4A 0.9700
C4 H4B 0.9700
C5 H5A 0.9700
C5 H5B 0.9700
C6 C11 1.390(5)
C6 C7 1.398(5)
C7 C8 1.391(5)
C7 C12 1.489(5)
C8 C9 1.378(6)
C8 H8 0.9300
C9 C10 1.382(6)
C9 H9 0.9300
C10 C11 1.382(5)
C10 H10 0.9300
C11 H11 0.9300
C12 C13 1.483(6)
C13 H13A 0.9600
C13 H13B 0.9600
C13 H13C 0.9600
C14 H14A 0.9600
C14 H14B 0.9600
C14 H14C 0.9600
C15 H15A 0.9600
C15 H15B 0.9600
C15 H15C 0.9600

loop_
_geom_torsion_atom_site_label_1
_geom_torsion_atom_site_label_2
_geom_torsion_atom_site_label_3
_geom_torsion_atom_site_label_4
_geom_torsion
O3 P O4 C15 64.7(3)
O5 P O4 C15 -59.9(3)
C1 P O4 C15 -173.4(3)
O3 P O5 C14 21.5(3)
O4 P O5 C14 146.5(3)
C1 P O5 C14 -106.8(3)
O3 P C1 C6 176.7(2)
O5 P C1 C6 -54.1(3)
O4 P C1 C6 53.1(3)
O3 P C1 C2 -59.5(3)
O5 P C1 C2 69.7(3)
O4 P C1 C2 176.9(2)
C6 C1 C2 O1 109.1(4)
P C1 C2 O1 -17.1(4)
C6 C1 C2 C3 -68.0(4)
P C1 C2 C3 165.9(3)
O1 C2 C3 C4 32.0(6)
C1 C2 C3 C4 -151.0(4)
O1 C2 C3 C5 -33.2(5)
C1 C2 C3 C5 143.8(3)
C2 C3 C4 C5 -105.7(4)
C2 C3 C5 C4 106.1(4)
C2 C1 C6 C11 -53.3(4)
P C1 C6 C11 70.8(4)
C2 C1 C6 C7 128.0(3)
P C1 C6 C7 -107.9(3)
C11 C6 C7 C8 -2.5(5)
C1 C6 C7 C8 176.2(3)
C11 C6 C7 C12 177.1(3)
C1 C6 C7 C12 -4.2(5)
C6 C7 C8 C9 1.6(5)
C12 C7 C8 C9 -178.0(3)
C7 C8 C9 C10 0.0(6)
C8 C9 C10 C11 -0.8(6)
C9 C10 C11 C6 -0.1(6)
C7 C6 C11 C10 1.7(6)
C1 C6 C11 C10 -177.0(3)
O2 N C12 C13 -1.4(6)
O2 N C12 C7 -177.9(3)
C8 C7 C12 N 116.7(4)
C6 C7 C12 N -62.9(5)
C8 C7 C12 C13 -60.2(5)
C6 C7 C12 C13 120.2(4)
